data_7130226
loop_
_publ_author_name
'Huang, Bin'
'Long, Yaqiu'
'Song, Li-Rui'
'Li, He'
'Wang, Shen-Feng'
'Lin, Jian-Ping'

_publ_section_title
;
 Metal-free Hypervalent Iodine-promoted Tandem Carbonyl Migration and
 Unactivated C(Ph)-C(Alkyl) Bond Cleavage for Quinolone Scaffold Synthesis
;
_journal_name_full 'Chemical Communications'
_journal_paper_doi 10.1039/D2CC02245A
_journal_year 2022
_chemical_formula_sum 'C13 H15 N O4'
_chemical_formula_weight 249.26
_space_group_IT_number 2
_space_group_name_Hall '-P 1'
_space_group_name_H-M_alt 'P -1'
_symmetry_cell_setting triclinic
_symmetry_space_group_name_H-M 'P -1'
_atom_sites_solution_hydrogens geom
_atom_sites_solution_primary direct
_atom_sites_solution_secondary difmap
_audit_creation_method SHELXL-97
_audit_update_record
;
2015-02-01 deposited with the CCDC.	2022-06-14 downloaded from the CCDC.
;
_cell_angle_alpha 62.776(5)
_cell_angle_beta 77.724(5)
_cell_angle_gamma 74.122(6)
_cell_formula_units_Z 2
_cell_length_a 7.0946(6)
_cell_length_b 9.7401(7)
_cell_length_c 10.3943(8)
_cell_measurement_temperature 296(2)
_cell_volume 611.11(9)
_computing_structure_refinement 'SHELXL-97 (Sheldrick, 2008)'
_computing_structure_solution 'SHELXS-97 (Sheldrick, 2008)'
_diffrn_ambient_temperature 296(2)
_diffrn_measured_fraction_theta_full 0.980
_diffrn_measured_fraction_theta_max 0.980
_diffrn_radiation_monochromator graphite
_diffrn_radiation_source 'fine-focus sealed tube'
_diffrn_radiation_type MoK\a
_diffrn_radiation_wavelength 0.71073
_diffrn_reflns_av_R_equivalents 0.0531
_diffrn_reflns_av_sigmaI/netI 0.0730
_diffrn_reflns_limit_h_max 9
_diffrn_reflns_limit_h_min -8
_diffrn_reflns_limit_k_max 12
_diffrn_reflns_limit_k_min -12
_diffrn_reflns_limit_l_max 13
_diffrn_reflns_limit_l_min -13
_diffrn_reflns_number 9968
_diffrn_reflns_theta_full 27.56
_diffrn_reflns_theta_max 27.56
_diffrn_reflns_theta_min 2.22
_exptl_absorpt_coefficient_mu 0.101
_exptl_crystal_colour colorless
_exptl_crystal_density_diffrn 1.355
_exptl_crystal_density_method 'not measured'
_exptl_crystal_description needle
_exptl_crystal_F_000 264
_exptl_crystal_size_max 0.35
_exptl_crystal_size_mid 0.05
_exptl_crystal_size_min 0.02
_refine_diff_density_max 0.228
_refine_diff_density_min -0.180
_refine_diff_density_rms 0.041
_refine_ls_extinction_method none
_refine_ls_goodness_of_fit_ref 0.942
_refine_ls_hydrogen_treatment mixed
_refine_ls_matrix_type full
_refine_ls_number_parameters 173
_refine_ls_number_reflns 2782
_refine_ls_number_restraints 2
_refine_ls_restrained_S_all 0.942
_refine_ls_R_factor_all 0.1456
_refine_ls_R_factor_gt 0.0549
_refine_ls_shift/su_max 0.005
_refine_ls_shift/su_mean 0.000
_refine_ls_structure_factor_coef Fsqd
_refine_ls_weighting_details 'calc w=1/[\s^2^(Fo^2^)+(0.0828P)^2^+0.0000P] where P=(Fo^2^+2Fc^2^)/3'
_refine_ls_weighting_scheme calc
_refine_ls_wR_factor_gt 0.1321
_refine_ls_wR_factor_ref 0.1715
_reflns_number_gt 1251
_reflns_number_total 2837
_reflns_threshold_expression >2sigma(I)
_cod_data_source_file d2cc02245a2.cif
_cod_data_source_block mo_2014507_0m
_cod_original_cell_volume 611.11(8)
_cod_original_sg_symbol_H-M P-1
_cod_database_code 7130226

loop_
_symmetry_equiv_pos_as_xyz
'x, y, z'
'-x, -y, -z'

loop_
_atom_site_label
_atom_site_type_symbol
_atom_site_fract_x
_atom_site_fract_y
_atom_site_fract_z
_atom_site_U_iso_or_equiv
_atom_site_adp_type
_atom_site_occupancy
_atom_site_symmetry_multiplicity
_atom_site_calc_flag
_atom_site_refinement_flags
_atom_site_disorder_assembly
_atom_site_disorder_group
H1S H 0.898(7) 0.115(6) 0.354(4) 0.16(2) Uiso 1 1 d D . .
O1S O 0.9449(6) 0.0968(3) 0.2785(3) 0.0975(9) Uani 1 1 d D . .
O1 O 0.5788(3) 0.30963(19) 0.85991(17) 0.0512(5) Uani 1 1 d . . .
O2 O 0.6947(3) 0.1204(2) 0.7829(2) 0.0724(7) Uani 1 1 d . . .
O3 O 0.8585(3) 0.2270(2) 0.49183(19) 0.0675(6) Uani 1 1 d . . .
N1 N 0.6897(3) 0.6656(2) 0.4850(2) 0.0434(6) Uani 1 1 d . . .
C4 C 0.9296(4) 0.7629(3) 0.1138(3) 0.0559(8) Uani 1 1 d . . .
H3 H 0.9566 0.8508 0.0300 0.067 Uiso 1 1 calc R . .
C5 C 0.8345(4) 0.7816(3) 0.2352(3) 0.0515(7) Uani 1 1 d . . .
H4 H 0.8000 0.8810 0.2348 0.062 Uiso 1 1 calc R . .
C6 C 0.7891(4) 0.6503(3) 0.3602(2) 0.0410(6) Uani 1 1 d . . .
C1 C 0.8478(3) 0.4999(3) 0.3620(2) 0.0396(6) Uani 1 1 d . . .
C9 C 0.8072(4) 0.3590(3) 0.4927(3) 0.0434(6) Uani 1 1 d . . .
C8 C 0.7084(3) 0.3867(3) 0.6167(2) 0.0394(6) Uani 1 1 d . . .
C11 C 0.6617(4) 0.2574(3) 0.7582(3) 0.0450(7) Uani 1 1 d . . .
C12 C 0.5358(5) 0.1913(3) 1.0051(3) 0.0604(8) Uani 1 1 d . . .
H9 H 0.6548 0.1136 1.0388 0.072 Uiso 1 1 calc R . .
H10 H 0.4396 0.1377 1.0042 0.072 Uiso 1 1 calc R . .
C13 C 0.4578(6) 0.2703(4) 1.1026(3) 0.0871(12) Uani 1 1 d . . .
H12 H 0.5597 0.3111 1.1130 0.131 Uiso 1 1 calc R . .
H11 H 0.4130 0.1959 1.1962 0.131 Uiso 1 1 calc R . .
H13 H 0.3497 0.3554 1.0623 0.131 Uiso 1 1 calc R . .
C10 C 0.6152(5) 0.8237(3) 0.4841(3) 0.0633(9) Uani 1 1 d . . .
H7 H 0.5508 0.8129 0.5784 0.095 Uiso 1 1 calc R . .
H6 H 0.5231 0.8853 0.4127 0.095 Uiso 1 1 calc R . .
H5 H 0.7234 0.8754 0.4605 0.095 Uiso 1 1 calc R . .
C7 C 0.6541(4) 0.5379(3) 0.6046(2) 0.0417(6) Uani 1 1 d . . .
H8 H 0.5872 0.5527 0.6859 0.050 Uiso 1 1 calc R . .
C3 C 0.9861(4) 0.6165(3) 0.1131(3) 0.0563(8) Uani 1 1 d . . .
H2 H 1.0510 0.6061 0.0293 0.068 Uiso 1 1 calc R . .
C2 C 0.9471(4) 0.4863(3) 0.2353(3) 0.0499(7) Uani 1 1 d . . .
H1 H 0.9869 0.3875 0.2344 0.060 Uiso 1 1 calc R . .
H2S H 1.069(4) 0.089(11) 0.283(10) 0.35(5) Uiso 1 1 d D . .

loop_
_atom_site_aniso_label
_atom_site_aniso_U_11
_atom_site_aniso_U_22
_atom_site_aniso_U_33
_atom_site_aniso_U_23
_atom_site_aniso_U_13
_atom_site_aniso_U_12
O1S 0.138(3) 0.0747(16) 0.0799(18) -0.0408(14) -0.0118(17) -0.0063(16)
O1 0.0672(13) 0.0430(10) 0.0370(9) -0.0148(8) 0.0051(9) -0.0131(9)
O2 0.1083(18) 0.0371(11) 0.0598(12) -0.0197(9) 0.0192(11) -0.0196(11)
O3 0.0986(17) 0.0410(11) 0.0563(12) -0.0251(9) 0.0136(11) -0.0125(10)
N1 0.0550(15) 0.0328(11) 0.0399(12) -0.0160(10) -0.0036(10) -0.0051(10)
C4 0.065(2) 0.0503(17) 0.0431(15) -0.0117(13) 0.0021(14) -0.0184(15)
C5 0.064(2) 0.0398(15) 0.0458(16) -0.0131(13) -0.0046(14) -0.0138(14)
C6 0.0458(17) 0.0387(14) 0.0370(13) -0.0144(11) -0.0056(12) -0.0080(12)
C1 0.0419(16) 0.0390(14) 0.0376(14) -0.0160(12) -0.0066(11) -0.0061(12)
C9 0.0503(17) 0.0381(14) 0.0412(14) -0.0188(12) 0.0011(12) -0.0088(12)
C8 0.0439(16) 0.0349(13) 0.0371(13) -0.0139(11) -0.0039(11) -0.0074(11)
C11 0.0486(17) 0.0426(16) 0.0394(14) -0.0156(12) -0.0010(12) -0.0085(12)
C12 0.078(2) 0.0502(17) 0.0348(15) -0.0070(13) 0.0049(14) -0.0133(15)
C13 0.127(3) 0.082(2) 0.0444(17) -0.0268(17) 0.0136(18) -0.026(2)
C10 0.095(2) 0.0355(15) 0.0571(17) -0.0246(13) 0.0028(16) -0.0098(15)
C7 0.0487(17) 0.0403(14) 0.0337(13) -0.0157(11) -0.0023(11) -0.0070(12)
C3 0.067(2) 0.0621(18) 0.0378(15) -0.0211(14) 0.0081(13) -0.0198(15)
C2 0.0543(18) 0.0518(16) 0.0460(15) -0.0257(13) 0.0034(13) -0.0119(13)

loop_
_atom_type_symbol
_atom_type_description
_atom_type_scat_dispersion_real
_atom_type_scat_dispersion_imag
_atom_type_scat_source
C C 0.0033 0.0016 'International Tables Vol C Tables 4.2.6.8 and 6.1.1.4'
H H 0.0000 0.0000 'International Tables Vol C Tables 4.2.6.8 and 6.1.1.4'
N N 0.0061 0.0033 'International Tables Vol C Tables 4.2.6.8 and 6.1.1.4'
O O 0.0106 0.0060 'International Tables Vol C Tables 4.2.6.8 and 6.1.1.4'

loop_
_geom_angle_atom_site_label_1
_geom_angle_atom_site_label_2
_geom_angle_atom_site_label_3
_geom_angle
_geom_angle_site_symmetry_1
_geom_angle_site_symmetry_3
_geom_angle_publ_flag
H1S O1S H2S 98(6) . . ?
C11 O1 C12 116.57(19) . . ?
C7 N1 C6 119.88(19) . . ?
C7 N1 C10 119.7(2) . . ?
C6 N1 C10 120.35(19) . . ?
C5 C4 C3 121.2(2) . . ?
C5 C4 H3 119.4 . . ?
C3 C4 H3 119.4 . . ?
C4 C5 C6 119.6(2) . . ?
C4 C5 H4 120.2 . . ?
C6 C5 H4 120.2 . . ?
N1 C6 C5 121.0(2) . . ?
N1 C6 C1 119.0(2) . . ?
C5 C6 C1 120.0(2) . . ?
C2 C1 C6 118.4(2) . . ?
C2 C1 C9 120.2(2) . . ?
C6 C1 C9 121.4(2) . . ?
O3 C9 C8 124.2(2) . . ?
O3 C9 C1 120.5(2) . . ?
C8 C9 C1 115.3(2) . . ?
C7 C8 C9 119.3(2) . . ?
C7 C8 C11 118.4(2) . . ?
C9 C8 C11 122.3(2) . . ?
O2 C11 O1 122.6(2) . . ?
O2 C11 C8 125.5(2) . . ?
O1 C11 C8 112.0(2) . . ?
O1 C12 C13 108.4(2) . . ?
O1 C12 H9 110.0 . . ?
C13 C12 H9 110.0 . . ?
O1 C12 H10 110.0 . . ?
C13 C12 H10 110.0 . . ?
H9 C12 H10 108.4 . . ?
C12 C13 H12 109.5 . . ?
C12 C13 H11 109.5 . . ?
H12 C13 H11 109.5 . . ?
C12 C13 H13 109.5 . . ?
H12 C13 H13 109.5 . . ?
H11 C13 H13 109.5 . . ?
N1 C10 H7 109.5 . . ?
N1 C10 H6 109.5 . . ?
H7 C10 H6 109.5 . . ?
N1 C10 H5 109.5 . . ?
H7 C10 H5 109.5 . . ?
H6 C10 H5 109.5 . . ?
N1 C7 C8 125.1(2) . . ?
N1 C7 H8 117.5 . . ?
C8 C7 H8 117.5 . . ?
C2 C3 C4 120.1(2) . . ?
C2 C3 H2 120.0 . . ?
C4 C3 H2 120.0 . . ?
C3 C2 C1 120.8(2) . . ?
C3 C2 H1 119.6 . . ?
C1 C2 H1 119.6 . . ?

loop_
_geom_bond_atom_site_label_1
_geom_bond_atom_site_label_2
_geom_bond_distance
_geom_bond_site_symmetry_2
_geom_bond_publ_flag
O1S H1S 0.856(19) . ?
O1S H2S 0.87(2) . ?
O1 C11 1.337(3) . ?
O1 C12 1.450(3) . ?
O2 C11 1.201(3) . ?
O3 C9 1.240(3) . ?
N1 C7 1.334(3) . ?
N1 C6 1.391(3) . ?
N1 C10 1.481(3) . ?
C4 C5 1.364(3) . ?
C4 C3 1.375(3) . ?
C4 H3 0.9300 . ?
C5 C6 1.398(3) . ?
C5 H4 0.9300 . ?
C6 C1 1.401(3) . ?
C1 C2 1.401(3) . ?
C1 C9 1.469(3) . ?
C9 C8 1.434(3) . ?
C8 C7 1.368(3) . ?
C8 C11 1.479(3) . ?
C12 C13 1.473(4) . ?
C12 H9 0.9700 . ?
C12 H10 0.9700 . ?
C13 H12 0.9600 . ?
C13 H11 0.9600 . ?
C13 H13 0.9600 . ?
C10 H7 0.9600 . ?
C10 H6 0.9600 . ?
C10 H5 0.9600 . ?
C7 H8 0.9300 . ?
C3 C2 1.367(3) . ?
C3 H2 0.9300 . ?
C2 H1 0.9300 . ?

loop_
_geom_torsion_atom_site_label_1
_geom_torsion_atom_site_label_2
_geom_torsion_atom_site_label_3
_geom_torsion_atom_site_label_4
_geom_torsion
_geom_torsion_site_symmetry_1
_geom_torsion_site_symmetry_2
_geom_torsion_site_symmetry_3
_geom_torsion_site_symmetry_4
_geom_torsion_publ_flag
C3 C4 C5 C6 -1.6(4) . . . . ?
C7 N1 C6 C5 -177.7(2) . . . . ?
C10 N1 C6 C5 5.1(4) . . . . ?
C7 N1 C6 C1 0.9(4) . . . . ?
C10 N1 C6 C1 -176.3(2) . . . . ?
C4 C5 C6 N1 -179.1(2) . . . . ?
C4 C5 C6 C1 2.4(4) . . . . ?
N1 C6 C1 C2 179.8(2) . . . . ?
C5 C6 C1 C2 -1.7(4) . . . . ?
N1 C6 C1 C9 -0.2(4) . . . . ?
C5 C6 C1 C9 178.3(2) . . . . ?
C2 C1 C9 O3 -0.8(4) . . . . ?
C6 C1 C9 O3 179.2(3) . . . . ?
C2 C1 C9 C8 178.8(2) . . . . ?
C6 C1 C9 C8 -1.2(3) . . . . ?
O3 C9 C8 C7 -178.4(3) . . . . ?
C1 C9 C8 C7 2.1(3) . . . . ?
O3 C9 C8 C11 1.3(4) . . . . ?
C1 C9 C8 C11 -178.2(2) . . . . ?
C12 O1 C11 O2 2.1(4) . . . . ?
C12 O1 C11 C8 -177.0(2) . . . . ?
C7 C8 C11 O2 177.4(3) . . . . ?
C9 C8 C11 O2 -2.3(4) . . . . ?
C7 C8 C11 O1 -3.5(3) . . . . ?
C9 C8 C11 O1 176.8(2) . . . . ?
C11 O1 C12 C13 176.4(2) . . . . ?
C6 N1 C7 C8 0.1(4) . . . . ?
C10 N1 C7 C8 177.3(2) . . . . ?
C9 C8 C7 N1 -1.7(4) . . . . ?
C11 C8 C7 N1 178.6(2) . . . . ?
C5 C4 C3 C2 0.1(4) . . . . ?
C4 C3 C2 C1 0.6(4) . . . . ?
C6 C1 C2 C3 0.2(4) . . . . ?
C9 C1 C2 C3 -179.9(2) . . . . ?
